data_7247858
loop_
_publ_author_name
'Chen, Shipeng'
'Wang, Jinping'
'Feng, Li'
'Song, Zebin'
'Wang, Xiaoji'
'Ke, Yubin'
'Hua, Lin'
'Fan, Yange'
'Li, Zheng'
'Hou, Yimin'
'Xue, Baoyu'
'Liu, Luke'

_publ_section_title
;
 Preparation, characterization and application of d-gluconic acetal-based
 self-healing supramolecular ionogels for desulphurization of fuels
;
_journal_issue 2
_journal_name_full 'Green Chemistry'
_journal_page_first 979
_journal_page_last 991
_journal_paper_doi 10.1039/D3GC04359B
_journal_volume 26
_journal_year 2024
_chemical_absolute_configuration ad
_chemical_formula_moiety 'C14 H17 N O9, H2 O'
_chemical_formula_sum 'C14 H19 N O10'
_chemical_formula_weight 361.30
_space_group_crystal_system orthorhombic
_space_group_IT_number 19
_space_group_name_Hall 'P 2ac 2ab'
_space_group_name_H-M_alt 'P 21 21 21'
_atom_sites_solution_hydrogens mixed
_atom_sites_solution_primary dual
_audit_creation_date 2021-11-22
_audit_creation_method
;
Olex2 1.3
(compiled 2020.11.12 svn.r5f609507 for OlexSys, GUI svn.r6408)
;
_audit_update_record
;
2021-12-20 deposited with the CCDC.	2023-12-12 downloaded from the CCDC.
;
_cell_angle_alpha 90
_cell_angle_beta 90
_cell_angle_gamma 90
_cell_formula_units_Z 4
_cell_length_a 4.61033(12)
_cell_length_b 11.7809(4)
_cell_length_c 29.1594(12)
_cell_measurement_reflns_used 4032
_cell_measurement_temperature 149.99(10)
_cell_measurement_theta_max 73.5020
_cell_measurement_theta_min 2.9980
_cell_volume 1583.76(9)
_computing_cell_refinement 'CrysAlisPro 1.171.38.43f (Rigaku OD, 2015)'
_computing_data_collection 'CrysAlisPro 1.171.38.43f (Rigaku OD, 2015)'
_computing_data_reduction 'CrysAlisPro 1.171.38.43f (Rigaku OD, 2015)'
_computing_molecular_graphics 'Olex2 1.3 (Dolomanov et al., 2009)'
_computing_publication_material 'Olex2 1.3 (Dolomanov et al., 2009)'
_computing_structure_refinement 'SHELXL 2018/3 (Sheldrick, 2015)'
_computing_structure_solution 'SHELXT  (Sheldrick, 2015)'
_diffrn_ambient_environment N~2~
_diffrn_ambient_temperature 149.99(10)
_diffrn_detector 'CCD plate'
_diffrn_detector_area_resol_mean 5.2684
_diffrn_detector_type AtlasS2
_diffrn_measured_fraction_theta_full 1.000
_diffrn_measured_fraction_theta_max 0.991
_diffrn_measurement_details
;
List of Runs (angles in degrees, time in seconds):

  # Type    Start    End  Width  t~exp~   \w     \q     \k     \f   Frames
#--------------------------------------------------------------------------
  1  \w   -113.00 -13.00   1.00    2.00    --  -41.11 -57.00   0.00  100
  2  \w     23.00  97.00   1.00    2.00    --   41.11-125.00  60.00   74
  3  \w      1.00  82.00   1.00    2.00    --   41.11 -99.00 -60.00   81
  4  \w     23.00  97.00   1.00    2.00    --   41.11-125.00 -60.00   74
  5  \w     94.00 178.00   1.00    5.00    --  107.58 125.00-120.00   84
  6  \w     31.00 136.00   1.00    5.00    --  107.58 -30.00  90.00  105
  7  \w     34.00 122.00   1.00    5.00    --  107.58-125.00 120.00   88
  8  \w     94.00 178.00   1.00    5.00    --  107.58 125.00-150.00   84
  9  \w     26.00 151.00   1.00    5.00    --  107.58 -15.00-180.00  125
;
_diffrn_measurement_device 'four-circle diffractometer'
_diffrn_measurement_device_type 'SuperNova, Dual, Cu at zero, AtlasS2'
_diffrn_measurement_method '\w scans'
_diffrn_orient_matrix_type 'CrysAlisPro convention (1999,Acta A55,543-557)'
_diffrn_orient_matrix_UB_11 -0.1126874000
_diffrn_orient_matrix_UB_12 -0.0966660000
_diffrn_orient_matrix_UB_13 0.0308104000
_diffrn_orient_matrix_UB_21 0.0944764000
_diffrn_orient_matrix_UB_22 -0.0876888000
_diffrn_orient_matrix_UB_23 -0.0362644000
_diffrn_orient_matrix_UB_31 0.2999493000
_diffrn_orient_matrix_UB_32 -0.0086718000
_diffrn_orient_matrix_UB_33 0.0229597000
_diffrn_radiation_monochromator mirror
_diffrn_radiation_probe x-ray
_diffrn_radiation_type 'Cu K\a'
_diffrn_radiation_wavelength 1.54184
_diffrn_reflns_av_R_equivalents 0.0453
_diffrn_reflns_av_unetI/netI 0.0549
_diffrn_reflns_Laue_measured_fraction_full 1.000
_diffrn_reflns_Laue_measured_fraction_max 0.991
_diffrn_reflns_limit_h_max 5
_diffrn_reflns_limit_h_min -3
_diffrn_reflns_limit_k_max 14
_diffrn_reflns_limit_k_min -13
_diffrn_reflns_limit_l_max 35
_diffrn_reflns_limit_l_min -34
_diffrn_reflns_number 7571
_diffrn_reflns_point_group_measured_fraction_full 0.998
_diffrn_reflns_point_group_measured_fraction_max 0.978
_diffrn_reflns_theta_full 67.684
_diffrn_reflns_theta_max 73.649
_diffrn_reflns_theta_min 3.031
_diffrn_source 'micro-focus sealed X-ray tube'
_diffrn_source_type 'SuperNova (Cu) X-ray Source'
_exptl_absorpt_coefficient_mu 1.133
_exptl_absorpt_correction_T_max 1.00000
_exptl_absorpt_correction_T_min 0.42635
_exptl_absorpt_correction_type multi-scan
_exptl_absorpt_process_details
;
CrysAlisPro 1.171.38.43f (Rigaku Oxford Diffraction, 2015)
Empirical absorption correction using spherical harmonics,
 implemented in SCALE3 ABSPACK scaling algorithm.
;
_exptl_crystal_colour colourless
_exptl_crystal_colour_primary colourless
_exptl_crystal_density_diffrn 1.515
_exptl_crystal_description needle
_exptl_crystal_F_000 760
_exptl_crystal_size_max 0.14
_exptl_crystal_size_mid 0.12
_exptl_crystal_size_min 0.08
_refine_diff_density_max 0.290
_refine_diff_density_min -0.244
_refine_diff_density_rms 0.052
_refine_ls_abs_structure_details
;
 Flack x determined using 1066 quotients [(I+)-(I-)]/[(I+)+(I-)]
 (Parsons, Flack and Wagner, Acta Cryst. B69 (2013) 249-259).
;
_refine_ls_abs_structure_Flack 0.07(16)
_refine_ls_extinction_method none
_refine_ls_goodness_of_fit_ref 1.105
_refine_ls_hydrogen_treatment mixed
_refine_ls_matrix_type full
_refine_ls_number_parameters 236
_refine_ls_number_reflns 3130
_refine_ls_number_restraints 0
_refine_ls_restrained_S_all 1.105
_refine_ls_R_factor_all 0.0515
_refine_ls_R_factor_gt 0.0435
_refine_ls_shift/su_max 0.000
_refine_ls_shift/su_mean 0.000
_refine_ls_structure_factor_coef Fsqd
_refine_ls_weighting_details 'w=1/[\s^2^(Fo^2^)+(0.0522P)^2^] where P=(Fo^2^+2Fc^2^)/3'
_refine_ls_weighting_scheme calc
_refine_ls_wR_factor_gt 0.1022
_refine_ls_wR_factor_ref 0.1056
_reflns_Friedel_coverage 0.654
_reflns_Friedel_fraction_full 0.996
_reflns_Friedel_fraction_max 0.958
_reflns_number_gt 2904
_reflns_number_total 3130
_reflns_threshold_expression 'I > 2\s(I)'
_cod_data_source_file d3gc04359b3.cif
_cod_data_source_block z
_cod_depositor_comments 'Adding full bibliography for 7247858.cif.'
_cod_database_code 7247858
_shelx_shelxl_version_number 2018/3
_shelx_space_group_comment
;
The symmetry employed for this shelxl refinement is uniquely defined
by the following loop, which should always be used as a source of
symmetry information in preference to the above space-group names.
They are only intended as comments.
;
_shelx_estimated_absorpt_t_max 0.915
_shelx_estimated_absorpt_t_min 0.858
_reflns_odcompleteness_completeness 99.94
_reflns_odcompleteness_iscentric 1
_reflns_odcompleteness_theta 66.97
_olex2_refinement_description
;
1. Fixed Uiso
 At 1.2 times of:
  All C(H) groups, All C(H,H) groups
 At 1.5 times of:
  All C(H,H,H) groups, All O(H) groups, All O(H,H) groups
2.a Free rotating group:
 O10(H10A,H10B)
2.b Ternary CH refined with riding coordinates:
 C1(H1), C2(H2), C3(H3), C4(H4), C11(H11)
2.c Secondary CH2 refined with riding coordinates:
 C12(H12A,H12B)
2.d Aromatic/amide H refined with riding coordinates:
 C6(H6A), C7(H7A), C9(H9), C10(H10)
2.e Idealised Me refined as rotating group:
 C14(H14A,H14B,H14C)
2.f Idealised tetrahedral OH refined as rotating group:
 O5(H5), O6(H6)
;
_olex2_date_sample_data_collection 2021-11-20
_olex2_submission_special_instructions 'No special instructions were received'
_oxdiff_exptl_absorpt_empirical_details
;
Empirical correction (ABSPACK) includes:
- Absorption correction using spherical harmonics
- Frame scaling
;
_oxdiff_exptl_absorpt_empirical_full_max 1.707
_oxdiff_exptl_absorpt_empirical_full_min 0.208

loop_
_space_group_symop_operation_xyz
'x, y, z'
'-x+1/2, -y, z+1/2'
'-x, y+1/2, -z+1/2'
'x+1/2, -y+1/2, -z'

loop_
_atom_site_label
_atom_site_type_symbol
_atom_site_fract_x
_atom_site_fract_y
_atom_site_fract_z
_atom_site_U_iso_or_equiv
_atom_site_adp_type
_atom_site_occupancy
_atom_site_site_symmetry_order
_atom_site_calc_flag
_atom_site_refinement_flags_posn
_atom_site_refinement_flags_adp
_atom_site_refinement_flags_occupancy
_atom_site_disorder_assembly
_atom_site_disorder_group
O1 O 0.4070(4) 0.85256(18) 0.65361(8) 0.0257(5) Uani 1 1 d . . . . .
O2 O 0.0486(6) 0.90708(18) 0.60665(8) 0.0325(5) Uani 1 1 d . . . . .
O3 O 0.3140(4) 0.63836(16) 0.64091(7) 0.0165(4) Uani 1 1 d . . . . .
O4 O 0.2077(4) 0.49352(15) 0.58940(6) 0.0153(4) Uani 1 1 d . . . . .
O5 O 0.2884(4) 0.71716(16) 0.54429(7) 0.0177(4) Uani 1 1 d . . . . .
H5 H 0.391473 0.661856 0.539167 0.027 Uiso 1 1 calc R U . . .
O6 O -0.3016(4) 0.57180(16) 0.49930(7) 0.0188(4) Uani 1 1 d . . . . .
H6 H -0.247136 0.621347 0.481524 0.028 Uiso 1 1 calc R U . . .
O7 O -0.0780(4) 0.34373(18) 0.47110(8) 0.0241(5) Uani 1 1 d . . . . .
H7 H -0.244(11) 0.349(4) 0.4570(13) 0.041(12) Uiso 1 1 d . . . . .
O8 O 1.1162(5) 0.2725(2) 0.76963(9) 0.0374(6) Uani 1 1 d . . . . .
O9 O 1.0304(7) 0.1376(2) 0.72149(9) 0.0491(8) Uani 1 1 d . . . . .
N1 N 0.9978(5) 0.2350(2) 0.73529(9) 0.0241(5) Uani 1 1 d . . . . .
C1 C 0.0975(5) 0.7110(2) 0.62178(10) 0.0166(5) Uani 1 1 d . . . . .
H1 H -0.084175 0.699369 0.638572 0.020 Uiso 1 1 calc R U . . .
C2 C 0.0457(5) 0.6833(2) 0.57124(9) 0.0147(5) Uani 1 1 d . . . . .
H2 H -0.124680 0.725873 0.560820 0.018 Uiso 1 1 calc R U . . .
C3 C -0.0214(5) 0.5564(2) 0.56751(9) 0.0153(5) Uani 1 1 d . . . . .
H3 H -0.202794 0.541162 0.583910 0.018 Uiso 1 1 calc R U . . .
C4 C 0.2240(5) 0.5243(2) 0.63616(9) 0.0156(5) Uani 1 1 d . . . . .
H4 H 0.031878 0.515463 0.650106 0.019 Uiso 1 1 calc R U . . .
C5 C 0.4357(5) 0.4488(2) 0.66083(9) 0.0143(5) Uani 1 1 d . . . . .
C6 C 0.5154(6) 0.3438(2) 0.64298(10) 0.0216(6) Uani 1 1 d . . . . .
H6A H 0.442217 0.320622 0.614775 0.026 Uiso 1 1 calc R U . . .
C7 C 0.7028(7) 0.2735(2) 0.66691(11) 0.0229(6) Uani 1 1 d . . . . .
H7A H 0.758328 0.203618 0.654995 0.028 Uiso 1 1 calc R U . . .
C8 C 0.8050(6) 0.3100(2) 0.70893(10) 0.0181(5) Uani 1 1 d . . . . .
C9 C 0.7328(6) 0.4139(2) 0.72730(10) 0.0188(6) Uani 1 1 d . . . . .
H9 H 0.807277 0.436677 0.755483 0.023 Uiso 1 1 calc R U . . .
C10 C 0.5471(6) 0.4838(2) 0.70291(10) 0.0192(5) Uani 1 1 d . . . . .
H10 H 0.496550 0.554489 0.714681 0.023 Uiso 1 1 calc R U . . .
C11 C -0.0542(5) 0.5147(2) 0.51821(9) 0.0158(5) Uani 1 1 d . . . . .
H11 H 0.119739 0.534004 0.500536 0.019 Uiso 1 1 calc R U . . .
C12 C -0.1063(6) 0.3873(2) 0.51638(10) 0.0209(6) Uani 1 1 d . . . . .
H12A H 0.031847 0.349432 0.536282 0.025 Uiso 1 1 calc R U . . .
H12B H -0.299549 0.370921 0.527736 0.025 Uiso 1 1 calc R U . . .
C13 C 0.1856(6) 0.8341(2) 0.62641(10) 0.0200(6) Uani 1 1 d . . . . .
C14 C 0.4880(7) 0.9712(3) 0.65861(13) 0.0337(8) Uani 1 1 d . . . . .
H14A H 0.549301 1.000568 0.629469 0.051 Uiso 1 1 calc R U . . .
H14B H 0.644061 0.977542 0.680256 0.051 Uiso 1 1 calc R U . . .
H14C H 0.324164 1.013788 0.669404 0.051 Uiso 1 1 calc R U . . .
O10 O -0.5709(4) 0.37048(18) 0.42306(8) 0.0250(5) Uani 1 1 d G . . . .
H10A H -0.720703 0.364329 0.439887 0.038 Uiso 1 1 d G U . . .
H10B H -0.543173 0.439925 0.416535 0.038 Uiso 1 1 d G U . . .

loop_
_atom_site_aniso_label
_atom_site_aniso_U_11
_atom_site_aniso_U_22
_atom_site_aniso_U_33
_atom_site_aniso_U_23
_atom_site_aniso_U_13
_atom_site_aniso_U_12
O1 0.0229(10) 0.0173(10) 0.0370(12) -0.0023(9) -0.0021(9) -0.0026(8)
O2 0.0411(12) 0.0180(10) 0.0385(13) 0.0026(10) -0.0039(12) 0.0100(9)
O3 0.0121(8) 0.0135(9) 0.0239(10) 0.0010(8) -0.0029(8) 0.0018(7)
O4 0.0094(8) 0.0156(9) 0.0209(9) 0.0015(8) -0.0034(7) 0.0017(7)
O5 0.0124(8) 0.0146(9) 0.0262(10) 0.0031(8) 0.0053(8) 0.0013(7)
O6 0.0099(8) 0.0207(10) 0.0259(10) 0.0056(8) -0.0038(9) 0.0015(7)
O7 0.0154(9) 0.0252(10) 0.0317(11) -0.0068(9) -0.0040(9) 0.0034(8)
O8 0.0359(13) 0.0394(14) 0.0368(14) 0.0041(11) -0.0201(11) 0.0080(10)
O9 0.0706(19) 0.0274(12) 0.0494(15) -0.0037(12) -0.0225(15) 0.0265(13)
N1 0.0186(11) 0.0264(13) 0.0273(13) 0.0050(11) -0.0035(12) 0.0055(10)
C1 0.0102(10) 0.0179(13) 0.0219(13) 0.0026(10) 0.0008(10) 0.0037(10)
C2 0.0073(11) 0.0151(12) 0.0218(13) 0.0046(10) 0.0019(11) 0.0018(9)
C3 0.0047(10) 0.0184(12) 0.0229(13) 0.0046(11) 0.0000(11) 0.0004(9)
C4 0.0086(11) 0.0162(13) 0.0219(13) 0.0009(11) 0.0006(11) -0.0016(9)
C5 0.0069(10) 0.0166(12) 0.0195(12) 0.0035(10) 0.0010(11) -0.0005(10)
C6 0.0231(13) 0.0190(13) 0.0226(14) -0.0009(11) -0.0082(12) 0.0005(11)
C7 0.0264(13) 0.0163(13) 0.0261(15) -0.0016(12) -0.0045(13) 0.0054(12)
C8 0.0126(11) 0.0201(13) 0.0215(14) 0.0045(11) -0.0022(11) 0.0013(10)
C9 0.0148(12) 0.0247(14) 0.0168(13) -0.0019(11) -0.0035(11) 0.0012(10)
C10 0.0165(12) 0.0183(13) 0.0227(13) -0.0023(11) 0.0007(12) 0.0027(10)
C11 0.0068(10) 0.0175(12) 0.0231(13) 0.0014(10) -0.0029(10) 0.0011(9)
C12 0.0194(13) 0.0167(13) 0.0266(15) 0.0028(11) -0.0058(12) -0.0003(10)
C13 0.0191(12) 0.0186(14) 0.0223(14) -0.0005(11) 0.0049(12) 0.0025(11)
C14 0.0304(16) 0.0194(15) 0.051(2) -0.0082(14) 0.0093(16) -0.0076(12)
O10 0.0225(10) 0.0204(10) 0.0322(12) 0.0017(9) -0.0040(9) -0.0045(8)

loop_
_atom_type_symbol
_atom_type_description
_atom_type_scat_dispersion_real
_atom_type_scat_dispersion_imag
_atom_type_scat_source
C C 0.0181 0.0091 'International Tables Vol C Tables 4.2.6.8 and 6.1.1.4'
H H 0.0000 0.0000 'International Tables Vol C Tables 4.2.6.8 and 6.1.1.4'
N N 0.0311 0.0180 'International Tables Vol C Tables 4.2.6.8 and 6.1.1.4'
O O 0.0492 0.0322 'International Tables Vol C Tables 4.2.6.8 and 6.1.1.4'

loop_
_geom_angle_atom_site_label_1
_geom_angle_atom_site_label_2
_geom_angle_atom_site_label_3
_geom_angle
_geom_angle_site_symmetry_1
_geom_angle_site_symmetry_3
_geom_angle_publ_flag
C13 O1 C14 114.8(2) . . ?
C4 O3 C1 109.0(2) . . ?
C4 O4 C3 109.57(19) . . ?
C2 O5 H5 109.5 . . ?
C11 O6 H6 109.5 . . ?
C12 O7 H7 109(3) . . ?
O8 N1 O9 123.5(3) . . ?
O8 N1 C8 118.8(3) . . ?
O9 N1 C8 117.7(3) . . ?
O3 C1 H1 108.6 . . ?
O3 C1 C2 111.0(2) . . ?
O3 C1 C13 110.6(2) . . ?
C2 C1 H1 108.6 . . ?
C13 C1 H1 108.6 . . ?
C13 C1 C2 109.4(2) . . ?
O5 C2 C1 110.5(2) . . ?
O5 C2 H2 108.4 . . ?
O5 C2 C3 113.1(2) . . ?
C1 C2 H2 108.4 . . ?
C1 C2 C3 107.9(2) . . ?
C3 C2 H2 108.4 . . ?
O4 C3 C2 108.8(2) . . ?
O4 C3 H3 108.4 . . ?
O4 C3 C11 109.0(2) . . ?
C2 C3 H3 108.4 . . ?
C11 C3 C2 113.6(2) . . ?
C11 C3 H3 108.4 . . ?
O3 C4 H4 109.0 . . ?
O3 C4 C5 108.9(2) . . ?
O4 C4 O3 110.7(2) . . ?
O4 C4 H4 109.0 . . ?
O4 C4 C5 110.1(2) . . ?
C5 C4 H4 109.0 . . ?
C6 C5 C4 121.2(2) . . ?
C6 C5 C10 119.7(2) . . ?
C10 C5 C4 119.1(2) . . ?
C5 C6 H6A 119.7 . . ?
C7 C6 C5 120.5(3) . . ?
C7 C6 H6A 119.7 . . ?
C6 C7 H7A 120.9 . . ?
C8 C7 C6 118.3(3) . . ?
C8 C7 H7A 120.9 . . ?
C7 C8 N1 118.9(3) . . ?
C9 C8 N1 118.5(3) . . ?
C9 C8 C7 122.6(3) . . ?
C8 C9 H9 120.7 . . ?
C8 C9 C10 118.6(3) . . ?
C10 C9 H9 120.7 . . ?
C5 C10 H10 119.8 . . ?
C9 C10 C5 120.3(3) . . ?
C9 C10 H10 119.8 . . ?
O6 C11 C3 106.9(2) . . ?
O6 C11 H11 109.9 . . ?
O6 C11 C12 108.9(2) . . ?
C3 C11 H11 109.9 . . ?
C12 C11 C3 111.5(2) . . ?
C12 C11 H11 109.9 . . ?
O7 C12 C11 112.0(2) . . ?
O7 C12 H12A 109.2 . . ?
O7 C12 H12B 109.2 . . ?
C11 C12 H12A 109.2 . . ?
C11 C12 H12B 109.2 . . ?
H12A C12 H12B 107.9 . . ?
O1 C13 C1 114.9(2) . . ?
O2 C13 O1 125.2(3) . . ?
O2 C13 C1 119.9(3) . . ?
O1 C14 H14A 109.5 . . ?
O1 C14 H14B 109.5 . . ?
O1 C14 H14C 109.5 . . ?
H14A C14 H14B 109.5 . . ?
H14A C14 H14C 109.5 . . ?
H14B C14 H14C 109.5 . . ?
H10A O10 H10B 109.5 . . ?

loop_
_geom_bond_atom_site_label_1
_geom_bond_atom_site_label_2
_geom_bond_distance
_geom_bond_site_symmetry_2
_geom_bond_publ_flag
O1 C13 1.311(4) . ?
O1 C14 1.454(4) . ?
O2 C13 1.212(4) . ?
O3 C1 1.428(3) . ?
O3 C4 1.413(3) . ?
O4 C3 1.439(3) . ?
O4 C4 1.413(3) . ?
O5 H5 0.8200 . ?
O5 C2 1.424(3) . ?
O6 H6 0.8200 . ?
O6 C11 1.434(3) . ?
O7 H7 0.87(5) . ?
O7 C12 1.423(4) . ?
O8 N1 1.223(4) . ?
O9 N1 1.226(4) . ?
N1 C8 1.470(3) . ?
C1 H1 0.9800 . ?
C1 C2 1.528(4) . ?
C1 C13 1.513(4) . ?
C2 H2 0.9800 . ?
C2 C3 1.531(4) . ?
C3 H3 0.9800 . ?
C3 C11 1.526(4) . ?
C4 H4 0.9800 . ?
C4 C5 1.503(4) . ?
C5 C6 1.392(4) . ?
C5 C10 1.393(4) . ?
C6 H6A 0.9300 . ?
C6 C7 1.385(4) . ?
C7 H7A 0.9300 . ?
C7 C8 1.381(4) . ?
C8 C9 1.377(4) . ?
C9 H9 0.9300 . ?
C9 C10 1.385(4) . ?
C10 H10 0.9300 . ?
C11 H11 0.9800 . ?
C11 C12 1.521(4) . ?
C12 H12A 0.9700 . ?
C12 H12B 0.9700 . ?
C14 H14A 0.9600 . ?
C14 H14B 0.9600 . ?
C14 H14C 0.9600 . ?
O10 H10A 0.8503 . ?
O10 H10B 0.8496 . ?

loop_
_geom_hbond_atom_site_label_D
_geom_hbond_atom_site_label_H
_geom_hbond_atom_site_label_A
_geom_hbond_distance_DH
_geom_hbond_distance_HA
_geom_hbond_distance_DA
_geom_hbond_angle_DHA
_geom_hbond_site_symmetry_A
_geom_hbond_publ_flag
O5 H5 O6 0.82 2.12 2.868(3) 152.3 1_655 yes
O6 H6 O5 0.82 2.05 2.823(3) 156.4 4_466 yes
O7 H7 O10 0.87(5) 1.82(5) 2.688(3) 174(4) . yes
O10 H10A O7 0.85 1.90 2.744(3) 173.1 1_455 yes
O10 H10B O2 0.85 1.97 2.814(3) 171.8 4_466 yes

loop_
_geom_torsion_atom_site_label_1
_geom_torsion_atom_site_label_2
_geom_torsion_atom_site_label_3
_geom_torsion_atom_site_label_4
_geom_torsion
_geom_torsion_site_symmetry_1
_geom_torsion_site_symmetry_2
_geom_torsion_site_symmetry_3
_geom_torsion_site_symmetry_4
_geom_torsion_publ_flag
O3 C1 C2 O5 -70.6(3) . . . . ?
O3 C1 C2 C3 53.6(3) . . . . ?
O3 C1 C13 O1 -12.0(3) . . . . ?
O3 C1 C13 O2 169.9(3) . . . . ?
O3 C4 C5 C6 -141.9(2) . . . . ?
O3 C4 C5 C10 39.9(3) . . . . ?
O4 C3 C11 O6 174.63(19) . . . . ?
O4 C3 C11 C12 55.8(3) . . . . ?
O4 C4 C5 C6 -20.2(3) . . . . ?
O4 C4 C5 C10 161.6(2) . . . . ?
O5 C2 C3 O4 68.8(3) . . . . ?
O5 C2 C3 C11 -52.8(3) . . . . ?
O6 C11 C12 O7 74.4(3) . . . . ?
O8 N1 C8 C7 171.2(3) . . . . ?
O8 N1 C8 C9 -9.0(4) . . . . ?
O9 N1 C8 C7 -9.0(4) . . . . ?
O9 N1 C8 C9 170.8(3) . . . . ?
N1 C8 C9 C10 -178.9(2) . . . . ?
C1 O3 C4 O4 64.8(2) . . . . ?
C1 O3 C4 C5 -173.9(2) . . . . ?
C1 C2 C3 O4 -53.7(3) . . . . ?
C1 C2 C3 C11 -175.4(2) . . . . ?
C2 C1 C13 O1 -134.6(2) . . . . ?
C2 C1 C13 O2 47.3(3) . . . . ?
C2 C3 C11 O6 -63.8(3) . . . . ?
C2 C3 C11 C12 177.3(2) . . . . ?
C3 O4 C4 O3 -66.7(2) . . . . ?
C3 O4 C4 C5 172.74(19) . . . . ?
C3 C11 C12 O7 -167.9(2) . . . . ?
C4 O3 C1 C2 -58.6(3) . . . . ?
C4 O3 C1 C13 179.8(2) . . . . ?
C4 O4 C3 C2 60.6(3) . . . . ?
C4 O4 C3 C11 -175.00(19) . . . . ?
C4 C5 C6 C7 -177.7(3) . . . . ?
C4 C5 C10 C9 177.2(2) . . . . ?
C5 C6 C7 C8 0.7(4) . . . . ?
C6 C5 C10 C9 -1.0(4) . . . . ?
C6 C7 C8 N1 178.4(3) . . . . ?
C6 C7 C8 C9 -1.4(5) . . . . ?
C7 C8 C9 C10 0.9(4) . . . . ?
C8 C9 C10 C5 0.3(4) . . . . ?
C10 C5 C6 C7 0.5(4) . . . . ?
C13 C1 C2 O5 51.8(3) . . . . ?
C13 C1 C2 C3 176.0(2) . . . . ?
C14 O1 C13 O2 -1.0(4) . . . . ?
C14 O1 C13 C1 -179.0(2) . . . . ?
